data_4101705
loop_
_publ_author_name
'Stoll, Ragnar S'
'Peters, Maike V'
'Kuhn, Andreas'
'Heiles, Sven'
'Goddard, Richard'
'B\"uhl, Michael'
'Thiele, Christina M'
'Hecht, Stefan'

_publ_section_title
;
 Photoswitchable catalysts: correlating structure and conformational
 dynamics with reactivity by a combined experimental and computational
 approach.
;
_journal_issue 1
_journal_name_full 'Journal of the American Chemical Society'
_journal_page_first 357
_journal_page_last 367
_journal_paper_doi 10.1021/ja807694s
_journal_volume 131
_journal_year 2009
_chemical_compound_source dimethylformamide
_chemical_formula_moiety 'C27 H35 N3 O2'
_chemical_formula_sum 'C27 H35 N3 O2'
_chemical_formula_weight 433.58
_chemical_name_systematic
; 
 4-trans-(3',5'-di-tert-butyl-phenyldiazo)-3-spiro-(N-
 methyl-4'-piperidyl)-phthalide
;
_space_group_IT_number 14
_symmetry_cell_setting monoclinic
_symmetry_Int_Tables_number 14
_symmetry_space_group_name_Hall '-P 2ybc'
_symmetry_space_group_name_H-M 'P 1 21/c 1'
_atom_sites_solution_hydrogens geom
_atom_sites_solution_primary direct
_atom_sites_solution_secondary difmap
_cell_angle_alpha 90.0
_cell_angle_beta 101.09(3)
_cell_angle_gamma 90.0
_cell_formula_units_Z 4
_cell_length_a 13.051(7)
_cell_length_b 9.533(5)
_cell_length_c 20.391(11)
_cell_measurement_reflns_used 1129
_cell_measurement_temperature 100
_cell_measurement_theta_max 52.25
_cell_measurement_theta_min 3.95
_cell_volume 2490(2)
_computing_cell_refinement 'PROTEUM2 (Bruker AXS, 2004)'
_computing_data_collection 'PROTEUM2 (Bruker AXS, 2004)'
_computing_data_reduction 'SAINT software (Bruker AXS, 2004)'
_computing_molecular_graphics 'DIAMOND (Crystal Impact GbR, 2005)'
_computing_structure_refinement 'SHELXL-97 (Sheldrick, 1997)'
_computing_structure_solution 'SHELXS-97 (Sheldrick, 1990)'
_diffrn_ambient_temperature 100
_diffrn_measured_fraction_theta_full 0.845
_diffrn_measured_fraction_theta_max 0.845
_diffrn_measurement_device_type 'Bruker AXS X8 Proteum'
_diffrn_measurement_method 'CCD \f- and \w-scans'
_diffrn_radiation_monochromator 'focusing multilayer optic'
_diffrn_radiation_source '0.2 x 2mm^2^ focus rotating anode'
_diffrn_radiation_type CuK\a
_diffrn_radiation_wavelength 1.54178
_diffrn_reflns_av_R_equivalents 0.1678
_diffrn_reflns_av_sigmaI/netI 0.2306
_diffrn_reflns_limit_h_max 15
_diffrn_reflns_limit_h_min -15
_diffrn_reflns_limit_k_max 11
_diffrn_reflns_limit_k_min 0
_diffrn_reflns_limit_l_max 23
_diffrn_reflns_limit_l_min 0
_diffrn_reflns_number 39082
_diffrn_reflns_theta_full 68.86
_diffrn_reflns_theta_max 68.86
_diffrn_reflns_theta_min 3.45
_diffrn_standards_decay_% 0.0
_diffrn_standards_number 0
_exptl_absorpt_coefficient_mu 0.575
_exptl_absorpt_correction_T_max 1.0
_exptl_absorpt_correction_T_min 0.8006
_exptl_absorpt_correction_type multi-scan
_exptl_absorpt_process_details 'SADABS, Bruker AXS (2004)'
_exptl_crystal_colour orange
_exptl_crystal_density_diffrn 1.157
_exptl_crystal_density_meas ?
_exptl_crystal_density_method none
_exptl_crystal_description prism
_exptl_crystal_F_000 936
_exptl_crystal_size_max 0.085
_exptl_crystal_size_mid 0.055
_exptl_crystal_size_min 0.015
_refine_diff_density_max 0.311
_refine_diff_density_min -0.251
_refine_diff_density_rms 0.071
_refine_ls_extinction_coef 0.0033(4)
_refine_ls_extinction_expression Fc^*^=kFc[1+0.001xFc^2^\l^3^/sin(2\q)]^-1/4^
_refine_ls_extinction_method SHELXL
_refine_ls_goodness_of_fit_ref 0.954
_refine_ls_hydrogen_treatment constr
_refine_ls_matrix_type full
_refine_ls_number_parameters 290
_refine_ls_number_reflns 3906
_refine_ls_number_restraints 0
_refine_ls_restrained_S_all 0.954
_refine_ls_R_factor_all 0.2251
_refine_ls_R_factor_gt 0.0659
_refine_ls_shift/su_max 0.000
_refine_ls_shift/su_mean 0.000
_refine_ls_structure_factor_coef Fsqd
_refine_ls_weighting_details 'calc w=1/[\s^2^(Fo^2^)+(0.1043P)^2^+0.0000P] where P=(Fo^2^+2Fc^2^)/3'
_refine_ls_weighting_scheme calc
_refine_ls_wR_factor_gt 0.1473
_refine_ls_wR_factor_ref 0.1977
_reflns_number_gt 1801
_reflns_number_total 3906
_reflns_threshold_expression I>2\s(I)
_cod_data_source_file ja807694s_si_002.cif
_cod_data_source_block E-1a
_cod_depositor_comments
;
The following automatic conversions were performed:

'_chemical_melting_point' value 'not determined' was changed to '?' -
the value is undefined or not given.

Automatic conversion script
Id: cif_fix_values 1673 2011-04-08 12:14:43Z adriana 

The following automatic conversions were performed:

'_exptl_crystal_density_meas' value 'none' was changed to '?' - the
value is perceived as not measured.

Automatic conversion script
Id: cif_fix_values 3008 2015-01-20 13:52:24Z robertas 
;
_cod_database_code 4101705

loop_
_symmetry_equiv_pos_as_xyz
'x, y, z'
'-x, y+1/2, -z+1/2'
'-x, -y, -z'
'x, -y-1/2, z-1/2'

loop_
_atom_site_label
_atom_site_type_symbol
_atom_site_fract_x
_atom_site_fract_y
_atom_site_fract_z
_atom_site_U_iso_or_equiv
_atom_site_adp_type
_atom_site_occupancy
_atom_site_symmetry_multiplicity
_atom_site_calc_flag
_atom_site_refinement_flags
_atom_site_disorder_assembly
_atom_site_disorder_group
C1 C 1.1610(3) 0.2216(4) 0.9534(2) 0.0341(10) Uani 1 1 d . . .
C2 C 1.2027(3) 0.2193(4) 0.89550(19) 0.0358(10) Uani 1 1 d . . .
H2 H 1.1610 0.2447 0.8550 0.043 Uiso 1 1 calc R . .
C3 C 1.3061(3) 0.1797(4) 0.8974(2) 0.0386(11) Uani 1 1 d . . .
H3 H 1.3322 0.1788 0.8580 0.046 Uiso 1 1 calc R . .
C4 C 1.3706(3) 0.1418(4) 0.9569(2) 0.0396(11) Uani 1 1 d . . .
H4 H 1.4398 0.1167 0.9584 0.047 Uiso 1 1 calc R . .
C5 C 1.3282(3) 0.1425(4) 1.0144(2) 0.0367(10) Uani 1 1 d . . .
C6 C 1.3744(3) 0.0968(4) 1.0829(2) 0.0436(11) Uani 1 1 d . . .
C7 C 1.1994(3) 0.1618(4) 1.08177(19) 0.0350(10) Uani 1 1 d . . .
C8 C 1.1696(3) 0.2957(4) 1.11378(19) 0.0372(11) Uani 1 1 d . . .
H8A H 1.2288 0.3591 1.1209 0.045 Uiso 1 1 calc R . .
H8B H 1.1130 0.3409 1.0833 0.045 Uiso 1 1 calc R . .
C9 C 1.1359(3) 0.2705(4) 1.17989(19) 0.0395(11) Uani 1 1 d . . .
H9A H 1.1947 0.2364 1.2125 0.047 Uiso 1 1 calc R . .
H9B H 1.1124 0.3580 1.1964 0.047 Uiso 1 1 calc R . .
C10 C 1.0881(3) 0.0324(4) 1.15086(18) 0.0413(11) Uani 1 1 d . . .
H10A H 1.0335 -0.0375 1.1485 0.050 Uiso 1 1 calc R . .
H10B H 1.1478 0.0018 1.1838 0.050 Uiso 1 1 calc R . .
C11 C 1.1190(3) 0.0464(4) 1.08332(18) 0.0398(11) Uani 1 1 d . . .
H11A H 1.0572 0.0664 1.0499 0.048 Uiso 1 1 calc R . .
H11B H 1.1475 -0.0422 1.0718 0.048 Uiso 1 1 calc R . .
C12 C 1.2255(3) 0.1802(4) 1.01370(19) 0.0331(10) Uani 1 1 d . . .
C13 C 1.0080(3) 0.1509(4) 1.2313(2) 0.0495(12) Uani 1 1 d . . .
H13A H 0.9530 0.0825 1.2238 0.074 Uiso 1 1 calc R . .
H13B H 0.9807 0.2392 1.2427 0.074 Uiso 1 1 calc R . .
H13C H 1.0621 0.1204 1.2673 0.074 Uiso 1 1 calc R . .
C14 C 0.8931(3) 0.3245(4) 0.91373(19) 0.0319(10) Uani 1 1 d . . .
C15 C 0.8658(3) 0.3349(4) 0.97654(19) 0.0347(10) Uani 1 1 d . . .
H15 H 0.9176 0.3342 1.0149 0.042 Uiso 1 1 calc R . .
C16 C 0.7620(3) 0.3461(4) 0.98207(18) 0.0324(10) Uani 1 1 d . . .
C17 C 0.6857(3) 0.3445(4) 0.9227(2) 0.0379(11) Uani 1 1 d . . .
H17 H 0.6157 0.3487 0.9260 0.046 Uiso 1 1 calc R . .
C18 C 0.7106(3) 0.3370(4) 0.85945(19) 0.0339(10) Uani 1 1 d . . .
C19 C 0.8172(3) 0.3280(4) 0.85621(19) 0.0342(10) Uani 1 1 d . . .
H19 H 0.8369 0.3244 0.8148 0.041 Uiso 1 1 calc R . .
C20 C 0.7290(3) 0.3468(4) 1.05012(19) 0.0358(10) Uani 1 1 d . . .
C21 C 0.8197(3) 0.3933(4) 1.10670(18) 0.0421(11) Uani 1 1 d . . .
H21A H 0.7964 0.3927 1.1486 0.063 Uiso 1 1 calc R . .
H21B H 0.8415 0.4863 1.0976 0.063 Uiso 1 1 calc R . .
H21C H 0.8773 0.3298 1.1089 0.063 Uiso 1 1 calc R . .
C22 C 0.6363(3) 0.4460(4) 1.05059(19) 0.0466(11) Uani 1 1 d . . .
H22A H 0.6177 0.4443 1.0939 0.070 Uiso 1 1 calc R . .
H22B H 0.5777 0.4160 1.0176 0.070 Uiso 1 1 calc R . .
H22C H 0.6554 0.5397 1.0406 0.070 Uiso 1 1 calc R . .
C23 C 0.6965(3) 0.1971(4) 1.06492(19) 0.0486(12) Uani 1 1 d . . .
H23A H 0.6756 0.1952 1.1076 0.073 Uiso 1 1 calc R . .
H23B H 0.7543 0.1346 1.0656 0.073 Uiso 1 1 calc R . .
H23C H 0.6391 0.1680 1.0308 0.073 Uiso 1 1 calc R . .
C24 C 0.6283(3) 0.3385(4) 0.79475(18) 0.0365(10) Uani 1 1 d . . .
C25 C 0.6453(3) 0.4676(4) 0.75334(19) 0.0498(12) Uani 1 1 d . . .
H25A H 0.5943 0.4684 0.7126 0.075 Uiso 1 1 calc R . .
H25B H 0.7140 0.4641 0.7431 0.075 Uiso 1 1 calc R . .
H25C H 0.6383 0.5511 0.7784 0.075 Uiso 1 1 calc R . .
C26 C 0.5165(3) 0.3434(5) 0.8080(2) 0.0530(12) Uani 1 1 d . . .
H26A H 0.4678 0.3447 0.7662 0.080 Uiso 1 1 calc R . .
H26B H 0.5077 0.4265 0.8329 0.080 Uiso 1 1 calc R . .
H26C H 0.5041 0.2621 0.8331 0.080 Uiso 1 1 calc R . .
C27 C 0.6382(3) 0.2043(4) 0.75441(19) 0.0461(12) Uani 1 1 d . . .
H27A H 0.5872 0.2061 0.7136 0.069 Uiso 1 1 calc R . .
H27B H 0.6266 0.1238 0.7803 0.069 Uiso 1 1 calc R . .
H27C H 0.7069 0.1995 0.7442 0.069 Uiso 1 1 calc R . .
N1 N 1.0560(2) 0.2565(3) 0.95832(15) 0.0357(8) Uani 1 1 d . . .
N2 N 0.9979(2) 0.2987(3) 0.90478(15) 0.0366(9) Uani 1 1 d . . .
N3 N 1.0508(2) 0.1670(3) 1.17109(15) 0.0392(9) Uani 1 1 d . . .
O1 O 1.30087(18) 0.1127(3) 1.12195(12) 0.0420(8) Uani 1 1 d . . .
O2 O 1.4609(2) 0.0508(3) 1.10528(13) 0.0544(9) Uani 1 1 d . . .

loop_
_atom_site_aniso_label
_atom_site_aniso_U_11
_atom_site_aniso_U_22
_atom_site_aniso_U_33
_atom_site_aniso_U_23
_atom_site_aniso_U_13
_atom_site_aniso_U_12
C1 0.029(2) 0.034(3) 0.038(3) 0.001(2) 0.003(2) 0.0046(19)
C2 0.042(2) 0.031(2) 0.032(3) -0.0004(19) 0.000(2) 0.000(2)
C3 0.035(2) 0.038(3) 0.041(3) -0.002(2) 0.005(2) 0.003(2)
C4 0.031(2) 0.033(3) 0.051(3) -0.006(2) 0.000(2) 0.0047(19)
C5 0.035(2) 0.037(3) 0.036(3) -0.001(2) 0.000(2) -0.001(2)
C6 0.042(3) 0.046(3) 0.042(3) -0.005(2) 0.007(2) 0.003(2)
C7 0.029(2) 0.033(3) 0.038(3) -0.002(2) -0.0058(19) 0.0032(19)
C8 0.033(2) 0.039(3) 0.039(3) -0.003(2) 0.0047(19) 0.0013(19)
C9 0.039(2) 0.037(3) 0.040(3) -0.004(2) 0.001(2) -0.002(2)
C10 0.045(2) 0.042(3) 0.036(3) 0.001(2) 0.004(2) -0.001(2)
C11 0.042(2) 0.032(2) 0.042(3) -0.001(2) 0.002(2) 0.002(2)
C12 0.036(2) 0.027(2) 0.036(3) -0.0038(19) 0.006(2) -0.0020(19)
C13 0.050(3) 0.052(3) 0.048(3) -0.006(2) 0.012(2) -0.001(2)
C14 0.026(2) 0.031(2) 0.036(3) -0.0002(19) -0.001(2) -0.0013(18)
C15 0.031(2) 0.034(2) 0.036(3) 0.0025(19) -0.001(2) 0.0035(19)
C16 0.035(2) 0.030(2) 0.032(2) -0.0011(19) 0.005(2) 0.0031(19)
C17 0.036(2) 0.033(2) 0.043(3) 0.002(2) 0.003(2) 0.0007(19)
C18 0.036(2) 0.031(2) 0.032(3) 0.0000(19) 0.000(2) 0.0001(19)
C19 0.034(2) 0.031(2) 0.037(2) 0.0021(19) 0.006(2) 0.0019(19)
C20 0.034(2) 0.029(2) 0.043(3) -0.002(2) 0.004(2) 0.0028(19)
C21 0.041(2) 0.047(3) 0.038(3) -0.002(2) 0.006(2) 0.001(2)
C22 0.042(2) 0.053(3) 0.044(3) -0.007(2) 0.007(2) 0.003(2)
C23 0.055(3) 0.047(3) 0.045(3) -0.004(2) 0.013(2) -0.005(2)
C24 0.032(2) 0.041(3) 0.035(2) 0.002(2) 0.0008(19) -0.0014(19)
C25 0.045(3) 0.052(3) 0.045(3) 0.004(2) -0.008(2) -0.004(2)
C26 0.036(2) 0.072(3) 0.047(3) -0.003(2) -0.002(2) -0.001(2)
C27 0.044(3) 0.053(3) 0.039(3) -0.004(2) 0.003(2) 0.000(2)
N1 0.0306(19) 0.037(2) 0.039(2) -0.0024(17) 0.0059(17) 0.0013(16)
N2 0.035(2) 0.037(2) 0.035(2) 0.0000(16) -0.0009(17) -0.0016(16)
N3 0.043(2) 0.040(2) 0.036(2) -0.0028(16) 0.0102(17) 0.0008(17)
O1 0.0355(16) 0.0498(18) 0.0386(17) 0.0012(13) 0.0021(14) 0.0083(13)
O2 0.0381(17) 0.071(2) 0.0502(19) 0.0022(16) -0.0026(15) 0.0153(16)

loop_
_atom_type_symbol
_atom_type_description
_atom_type_scat_dispersion_real
_atom_type_scat_dispersion_imag
_atom_type_scat_source
C C 0.0181 0.0091 'International Tables Vol C Tables 4.2.6.8 and 6.1.1.4'
H H 0.0000 0.0000 'International Tables Vol C Tables 4.2.6.8 and 6.1.1.4'
N N 0.0311 0.0180 'International Tables Vol C Tables 4.2.6.8 and 6.1.1.4'
O O 0.0492 0.0322 'International Tables Vol C Tables 4.2.6.8 and 6.1.1.4'

loop_
_geom_angle_atom_site_label_1
_geom_angle_atom_site_label_2
_geom_angle_atom_site_label_3
_geom_angle
_geom_angle_site_symmetry_1
_geom_angle_site_symmetry_3
_geom_angle_publ_flag
C2 C1 C12 118.1(3) . . y
C2 C1 N1 126.8(3) . . y
C12 C1 N1 115.0(4) . . y
C1 C2 C3 121.0(3) . . y
C4 C3 C2 121.0(4) . . y
C3 C4 C5 117.7(4) . . y
C12 C5 C4 122.3(4) . . y
C12 C5 C6 107.7(4) . . y
C4 C5 C6 129.8(4) . . y
O2 C6 O1 121.7(4) . . y
O2 C6 C5 130.0(4) . . y
O1 C6 C5 108.3(3) . . y
O1 C7 C12 102.1(3) . . y
O1 C7 C8 107.6(3) . . y
C12 C7 C8 114.9(3) . . y
O1 C7 C11 107.7(3) . . y
C12 C7 C11 112.5(3) . . y
C8 C7 C11 111.3(3) . . y
C9 C8 C7 113.1(3) . . y
N3 C9 C8 109.8(3) . . y
N3 C10 C11 110.0(3) . . y
C10 C11 C7 112.8(3) . . y
C5 C12 C1 119.8(4) . . y
C5 C12 C7 110.5(3) . . y
C1 C12 C7 129.6(3) . . y
C19 C14 C15 120.5(3) . . y
C19 C14 N2 116.2(4) . . y
C15 C14 N2 123.1(3) . . y
C16 C15 C14 120.4(3) . . y
C15 C16 C17 118.0(4) . . y
C15 C16 C20 121.6(3) . . y
C17 C16 C20 120.2(3) . . y
C18 C17 C16 122.9(3) . . y
C17 C18 C19 117.1(3) . . y
C17 C18 C24 123.2(3) . . y
C19 C18 C24 119.7(3) . . y
C14 C19 C18 121.0(4) . . y
C16 C20 C23 108.1(3) . . y
C16 C20 C22 111.6(3) . . y
C23 C20 C22 108.8(3) . . y
C16 C20 C21 111.6(3) . . y
C23 C20 C21 108.7(3) . . y
C22 C20 C21 108.0(3) . . y
C25 C24 C18 109.2(3) . . y
C25 C24 C26 108.4(3) . . y
C18 C24 C26 112.4(3) . . y
C25 C24 C27 109.7(3) . . y
C18 C24 C27 109.6(3) . . y
C26 C24 C27 107.4(3) . . y
N2 N1 C1 115.8(3) . . y
N1 N2 C14 111.8(3) . . y
C13 N3 C10 110.5(3) . . y
C13 N3 C9 111.8(3) . . y
C10 N3 C9 109.8(3) . . y
C6 O1 C7 111.2(3) . . y

loop_
_geom_bond_atom_site_label_1
_geom_bond_atom_site_label_2
_geom_bond_distance
_geom_bond_site_symmetry_2
_geom_bond_publ_flag
C1 C2 1.392(5) . y
C1 C12 1.406(5) . y
C1 N1 1.432(4) . y
C2 C3 1.395(5) . y
C3 C4 1.386(5) . y
C4 C5 1.389(5) . y
C5 C12 1.385(5) . y
C5 C6 1.476(5) . y
C6 O2 1.216(4) . y
C6 O1 1.368(4) . y
C7 O1 1.492(4) . y
C7 C12 1.501(5) . y
C7 C8 1.518(5) . y
C7 C11 1.525(5) . y
C8 C9 1.515(5) . y
C9 N3 1.471(4) . y
C10 N3 1.460(5) . y
C10 C11 1.514(5) . y
C13 N3 1.452(4) . y
C14 C19 1.383(5) . y
C14 C15 1.398(5) . y
C14 N2 1.435(4) . y
C15 C16 1.384(5) . y
C16 C17 1.413(5) . y
C16 C20 1.530(5) . y
C17 C18 1.390(5) . y
C18 C19 1.409(5) . y
C18 C24 1.533(5) . y
C20 C23 1.536(5) . y
C20 C22 1.538(5) . y
C20 C21 1.550(5) . y
C24 C25 1.533(5) . y
C24 C26 1.534(5) . y
C24 C27 1.539(5) . y
N1 N2 1.269(4) . y

loop_
_cod_related_entry_id
_cod_related_entry_database
_cod_related_entry_code
1 ChemSpider 30660056
